data_4518965
loop_
_publ_author_name
'Grell, Yvonne'
'Xie, Xiulan'
'Ivlev, Sergei I.'
'Meggers, Eric'

_publ_section_title
;
 Enantioselective \a-Fluorination and \a-Chlorination of N-Acyl Pyrazoles
 Catalyzed by a Non-C2-Symmetric Chiral-at-Rhodium Catalyst
;
_journal_name_full 'ACS Catalysis'
_journal_page_first 11396
_journal_page_last 11406
_journal_paper_doi 10.1021/acscatal.1c02901
_journal_year 2021
_chemical_absolute_configuration ad
_chemical_formula_moiety 'C62 H56 N7 O2 Rh, 2(C H2 Cl2)'
_chemical_formula_sum 'C64 H60 Cl4 N7 O2 Rh'
_chemical_formula_weight 1203.90
_space_group_crystal_system orthorhombic
_space_group_IT_number 19
_space_group_name_Hall 'P 2ac 2ab'
_space_group_name_H-M_alt 'P 21 21 21'
_atom_sites_solution_hydrogens geom
_atom_sites_solution_primary direct
_atom_sites_solution_secondary difmap
_audit_creation_method SHELXL-2018/3
_cell_angle_alpha 90
_cell_angle_beta 90
_cell_angle_gamma 90
_cell_formula_units_Z 4
_cell_length_a 11.9513(9)
_cell_length_b 16.5866(13)
_cell_length_c 30.088(2)
_cell_measurement_reflns_used 9717
_cell_measurement_temperature 100
_cell_measurement_theta_max 27.8381
_cell_measurement_theta_min 2.2067
_cell_volume 5964.4(8)
_computing_cell_refinement 'SAINT V8.38A (Bruker AXS Inc., 2017)'
_computing_data_collection 'SAINT V8.38A (Bruker AXS Inc., 2017)'
_computing_data_reduction 'SAINT V8.38A (Bruker AXS Inc., 2017)'
_computing_molecular_graphics 'Diamond v4.6.3 (Brandenburg, 2020)'
_computing_publication_material 'SAINT V8.38A (Bruker AXS Inc., 2017)'
_computing_structure_refinement 'SHELXL-2018/3 (Sheldrick, 2018)'
_computing_structure_solution 'SHELXT 2014/5 (Sheldrick, 2014)'
_diffrn_ambient_temperature 100
_diffrn_detector 'PHOTON 100'
_diffrn_measured_fraction_theta_full 0.999
_diffrn_measured_fraction_theta_max 0.998
_diffrn_measurement_device_type 'Bruker D8 QUEST'
_diffrn_measurement_method '\w and \f scans'
_diffrn_radiation_collimation '0.8 mm diameter'
_diffrn_radiation_type MoK\a
_diffrn_radiation_wavelength 0.71073
_diffrn_reflns_av_R_equivalents 0.0418
_diffrn_reflns_av_unetI/netI 0.0336
_diffrn_reflns_Laue_measured_fraction_full 0.999
_diffrn_reflns_Laue_measured_fraction_max 0.998
_diffrn_reflns_limit_h_max 15
_diffrn_reflns_limit_h_min -15
_diffrn_reflns_limit_k_max 21
_diffrn_reflns_limit_k_min -21
_diffrn_reflns_limit_l_max 39
_diffrn_reflns_limit_l_min -39
_diffrn_reflns_number 87649
_diffrn_reflns_point_group_measured_fraction_full 1.000
_diffrn_reflns_point_group_measured_fraction_max 0.998
_diffrn_reflns_theta_full 25.242
_diffrn_reflns_theta_max 27.921
_diffrn_reflns_theta_min 2.176
_diffrn_source 'microfocus X-ray tube'
_diffrn_source_current 1.00
_diffrn_source_power 0.050
_diffrn_source_voltage 50.0
_exptl_absorpt_coefficient_mu 0.515
_exptl_absorpt_correction_T_max 0.9906
_exptl_absorpt_correction_T_min 0.9146
_exptl_absorpt_correction_type multi-scan
_exptl_absorpt_process_details
;Krause, L., Herbst-Irmer, R., Sheldrick G.M. & Stalke D.,
 J. Appl. Cryst. 48 (2015) 3-10.
;
_exptl_crystal_colour colorless
_exptl_crystal_density_diffrn 1.341
_exptl_crystal_density_method 'not measured'
_exptl_crystal_description needle
_exptl_crystal_F_000 2488
_exptl_crystal_size_max 0.304
_exptl_crystal_size_mid 0.093
_exptl_crystal_size_min 0.063
_refine_diff_density_max 0.756
_refine_diff_density_min -0.479
_refine_diff_density_rms 0.058
_refine_ls_abs_structure_details
;
 Flack x determined using 5573 quotients [(I+)-(I-)]/[(I+)+(I-)]
 (Parsons, Flack and Wagner, Acta Cryst. B69 (2013) 249-259).
;
_refine_ls_abs_structure_Flack -0.023(5)
_refine_ls_extinction_coef 0.00096(14)
_refine_ls_extinction_expression Fc^*^=kFc[1+0.001xFc^2^\l^3^/sin(2\q)]^-1/4^
_refine_ls_extinction_method 'SHELXL-2018/3 (Sheldrick 2018)'
_refine_ls_goodness_of_fit_ref 1.074
_refine_ls_hydrogen_treatment constr
_refine_ls_matrix_type full
_refine_ls_number_parameters 819
_refine_ls_number_reflns 14242
_refine_ls_number_restraints 207
_refine_ls_restrained_S_all 1.082
_refine_ls_R_factor_all 0.0362
_refine_ls_R_factor_gt 0.0307
_refine_ls_shift/su_max 0.001
_refine_ls_shift/su_mean 0.000
_refine_ls_structure_factor_coef Fsqd
_refine_ls_weighting_details 'w=1/[\s^2^(Fo^2^)+(0.0257P)^2^+3.3206P] where P=(Fo^2^+2Fc^2^)/3'
_refine_ls_weighting_scheme calc
_refine_ls_wR_factor_gt 0.0639
_refine_ls_wR_factor_ref 0.0655
_reflns_Friedel_coverage 0.821
_reflns_Friedel_fraction_full 1.000
_reflns_Friedel_fraction_max 0.997
_reflns_number_gt 13272
_reflns_number_total 14242
_reflns_threshold_expression 'I > 2\s(I)'
_cod_data_source_file cs1c02901_si_003.cif
_cod_data_source_block YG416D2
_cod_original_cell_volume 5964.3(8)
_cod_database_code 4518965
_shelx_shelxl_version_number 2018/3
_shelx_space_group_comment
;
The symmetry employed for this shelxl refinement is uniquely defined
by the following loop, which should always be used as a source of
symmetry information in preference to the above space-group names.
They are only intended as comments.
;
_shelx_estimated_absorpt_t_min 0.859
_shelx_estimated_absorpt_t_max 0.968

loop_
_space_group_symop_operation_xyz
'x, y, z'
'-x+1/2, -y, z+1/2'
'-x, y+1/2, -z+1/2'
'x+1/2, -y+1/2, -z'

loop_
_atom_site_label
_atom_site_type_symbol
_atom_site_fract_x
_atom_site_fract_y
_atom_site_fract_z
_atom_site_U_iso_or_equiv
_atom_site_adp_type
_atom_site_occupancy
_atom_site_site_symmetry_order
_atom_site_calc_flag
_atom_site_refinement_flags_posn
_atom_site_refinement_flags_adp
_atom_site_refinement_flags_occupancy
_atom_site_disorder_assembly
_atom_site_disorder_group
Rh1 Rh 0.32225(2) 0.48439(2) 0.39209(2) 0.00874(6) Uani 1 1 d . . . . .
C1 C 0.3660(3) 0.3570(2) 0.50998(10) 0.0188(7) Uani 1 1 d . . . . .
H1 H 0.365449 0.322693 0.484702 0.023 Uiso 1 1 calc R U . . .
N1 N 0.4628(2) 0.42640(15) 0.42561(8) 0.0111(5) Uani 1 1 d . . . . .
O1 O 0.63374(17) 0.36807(13) 0.43017(7) 0.0146(4) Uani 1 1 d . . . . .
C4 C 0.3673(3) 0.4557(2) 0.58401(10) 0.0225(7) Uani 1 1 d . . . . .
H4 H 0.368088 0.489750 0.609403 0.027 Uiso 1 1 calc R U . . .
C29 C 0.2193(2) 0.30764(18) 0.40196(9) 0.0111(6) Uani 1 1 d . . . . .
C28 C 0.1106(2) 0.27701(18) 0.39741(10) 0.0132(6) Uani 1 1 d . . . . .
C27 C 0.0888(3) 0.19512(19) 0.40231(10) 0.0175(7) Uani 1 1 d . . . . .
H27 H 0.014994 0.174393 0.399576 0.021 Uiso 1 1 calc R U . . .
N4 N 0.04273(19) 0.34159(15) 0.38651(8) 0.0143(5) Uani 1 1 d . . . . .
C40 C 0.1891(2) 0.49637(17) 0.47929(9) 0.0139(6) Uani 1 1 d . . . . .
H40 H 0.156236 0.445670 0.472532 0.017 Uiso 1 1 calc R U . . .
C41 C 0.1609(3) 0.53555(18) 0.51868(9) 0.0172(7) Uani 1 1 d . . . . .
H41 H 0.110079 0.510707 0.538706 0.021 Uiso 1 1 calc R U . . .
C42 C 0.2061(3) 0.6105(2) 0.52919(10) 0.0201(7) Uani 1 1 d . . . . .
H42 H 0.187072 0.636484 0.556297 0.024 Uiso 1 1 calc R U . . .
C43 C 0.2788(3) 0.6466(2) 0.49978(10) 0.0184(7) Uani 1 1 d . . . . .
H43 H 0.308873 0.698278 0.506164 0.022 Uiso 1 1 calc R U . . .
C44 C 0.3081(3) 0.60685(17) 0.46051(9) 0.0140(6) Uani 1 1 d . . . . .
C45 C 0.3867(2) 0.64060(18) 0.42904(9) 0.0124(6) Uani 1 1 d . . . . .
C46 C 0.4436(3) 0.7141(2) 0.42725(10) 0.0164(6) Uani 1 1 d . . . . .
H46 H 0.439199 0.756871 0.448149 0.020 Uiso 1 1 calc R U . . .
C47 C 0.5073(2) 0.71202(17) 0.38920(11) 0.0143(6) Uani 1 1 d . . . . .
C48 C 0.5831(3) 0.77377(19) 0.37153(10) 0.0155(6) Uani 1 1 d . . . . .
C49 C 0.5457(3) 0.85313(19) 0.36925(10) 0.0183(7) Uani 1 1 d . . . . .
H49 H 0.471309 0.865694 0.377946 0.022 Uiso 1 1 calc R U . . .
C50 C 0.6156(3) 0.9138(2) 0.35450(10) 0.0230(8) Uani 1 1 d . . . . .
H50 H 0.588765 0.967670 0.352997 0.028 Uiso 1 1 calc R U . . .
C51 C 0.7240(3) 0.8969(2) 0.34194(10) 0.0223(7) Uani 1 1 d . . . . .
H51 H 0.771698 0.938612 0.331555 0.027 Uiso 1 1 calc R U . . .
C20 C 0.1377(3) 0.4726(2) 0.25760(10) 0.0185(7) Uani 1 1 d . . . . .
H20 H 0.088094 0.435143 0.271062 0.022 Uiso 1 1 calc R U . . .
C52 C 0.7626(3) 0.8179(2) 0.34464(11) 0.0242(8) Uani 1 1 d . . . . .
H52 H 0.837584 0.805836 0.336494 0.029 Uiso 1 1 calc R U . . .
C53 C 0.6928(3) 0.75704(19) 0.35910(11) 0.0210(7) Uani 1 1 d . . . . .
H53 H 0.719871 0.703256 0.360577 0.025 Uiso 1 1 calc R U . . .
C54 C 0.5404(2) 0.61371(18) 0.32839(9) 0.0120(6) Uani 1 1 d . . . . .
C55 C 0.5080(3) 0.65117(18) 0.28865(10) 0.0135(6) Uani 1 1 d . . . . .
C56 C 0.5690(3) 0.63271(19) 0.25063(10) 0.0172(6) Uani 1 1 d . . . . .
H56 H 0.549478 0.657897 0.223346 0.021 Uiso 1 1 calc R U . . .
C57 C 0.6576(3) 0.5785(2) 0.25137(10) 0.0228(7) Uani 1 1 d . . . . .
C58 C 0.6868(3) 0.54289(19) 0.29160(10) 0.0210(6) Uani 1 1 d . . . . .
H58 H 0.746182 0.504824 0.292180 0.025 Uiso 1 1 calc R U . . .
C59 C 0.6315(2) 0.56145(18) 0.33103(10) 0.0146(6) Uani 1 1 d . . . . .
C60 C 0.6775(3) 0.53361(17) 0.37478(9) 0.0171(6) Uani 1 1 d . . . . .
H60A H 0.617209 0.531837 0.396822 0.026 Uiso 1 1 calc R U . . .
H60B H 0.735669 0.571140 0.384759 0.026 Uiso 1 1 calc R U . . .
H60C H 0.709805 0.479649 0.371355 0.026 Uiso 1 1 calc R U . . .
C62 C 0.4129(3) 0.71021(19) 0.28637(10) 0.0172(6) Uani 1 1 d . . . . .
H62A H 0.408724 0.733140 0.256392 0.026 Uiso 1 1 calc R U . . .
H62B H 0.425244 0.753525 0.307965 0.026 Uiso 1 1 calc R U . . .
H62C H 0.342560 0.682481 0.293249 0.026 Uiso 1 1 calc R U . . .
C61 C 0.7217(4) 0.5589(3) 0.20950(12) 0.0407(10) Uani 1 1 d . . . . .
H61A H 0.692555 0.508953 0.196551 0.061 Uiso 1 1 calc R U . . .
H61B H 0.801111 0.552115 0.216640 0.061 Uiso 1 1 calc R U . . .
H61C H 0.712955 0.603075 0.188115 0.061 Uiso 1 1 calc R U . . .
C39 C 0.2651(2) 0.53095(17) 0.44962(9) 0.0124(6) Uani 1 1 d . . . . .
C38 C 0.1847(3) 0.53731(16) 0.36741(9) 0.0130(6) Uani 1 1 d . . . . .
C37 C 0.1727(3) 0.61656(18) 0.35263(10) 0.0177(6) Uani 1 1 d . . . . .
H37 H 0.235681 0.651524 0.352815 0.021 Uiso 1 1 calc R U . . .
C36 C 0.0701(3) 0.6452(2) 0.33763(12) 0.0237(7) Uani 1 1 d . . . . .
H36 H 0.064390 0.699345 0.327558 0.028 Uiso 1 1 calc R U . . .
C35 C -0.0237(3) 0.5965(2) 0.33710(12) 0.0245(8) Uani 1 1 d . . . . .
H35 H -0.092600 0.616474 0.325866 0.029 Uiso 1 1 calc R U . . .
C34 C -0.0163(2) 0.5184(2) 0.35307(10) 0.0201(6) Uani 1 1 d . . . . .
H34 H -0.080635 0.484808 0.353710 0.024 Uiso 1 1 calc R U . . .
C33 C 0.0870(2) 0.48931(19) 0.36829(9) 0.0137(6) Uani 1 1 d . . . . .
C32 C 0.1088(2) 0.40814(18) 0.38408(9) 0.0121(6) Uani 1 1 d . . . . .
C31 C -0.0779(3) 0.3362(2) 0.37974(12) 0.0257(8) Uani 1 1 d . . . . .
H31A H -0.096056 0.351824 0.349159 0.039 Uiso 1 1 calc R U . . .
H31B H -0.116090 0.372478 0.400502 0.039 Uiso 1 1 calc R U . . .
H31C H -0.102689 0.280691 0.384998 0.039 Uiso 1 1 calc R U . . .
C30 C 0.3087(3) 0.25582(17) 0.41035(9) 0.0131(6) Uani 1 1 d . . . . .
H30 H 0.382633 0.276481 0.412576 0.016 Uiso 1 1 calc R U . . .
C3 C 0.3037(3) 0.3856(2) 0.58442(10) 0.0230(7) Uani 1 1 d . . . . .
H3 H 0.261244 0.371507 0.609936 0.028 Uiso 1 1 calc R U . . .
N3 N 0.3763(2) 0.42331(15) 0.33067(8) 0.0111(5) Uani 1 1 d . . . . .
N5 N 0.21486(19) 0.39024(14) 0.39465(9) 0.0110(5) Uani 1 1 d . . . . .
C5 C 0.4299(3) 0.4765(2) 0.54667(9) 0.0179(6) Uani 1 1 d . . . . .
H5 H 0.472892 0.524676 0.546704 0.021 Uiso 1 1 calc R U . . .
N6 N 0.41269(19) 0.59443(14) 0.39372(9) 0.0112(5) Uani 1 1 d . . . . .
C6 C 0.4295(2) 0.42710(19) 0.50939(9) 0.0136(6) Uani 1 1 d . . . . .
N7 N 0.4877(2) 0.63929(15) 0.36916(8) 0.0117(5) Uani 1 1 d . . . . .
C7 C 0.5046(2) 0.44853(19) 0.47043(9) 0.0147(6) Uani 1 1 d . . . . .
H7 H 0.519504 0.507848 0.471074 0.018 Uiso 1 1 calc R U . . .
C9 C 0.5405(2) 0.38550(17) 0.40579(9) 0.0102(6) Uani 1 1 d . . . . .
C8 C 0.6172(3) 0.4034(2) 0.47348(10) 0.0234(7) Uani 1 1 d . . . . .
H8A H 0.678687 0.441211 0.480681 0.028 Uiso 1 1 calc R U . . .
H8B H 0.614121 0.361106 0.496654 0.028 Uiso 1 1 calc R U . . .
C10 C 0.5418(2) 0.35472(18) 0.36192(9) 0.0115(6) Uani 1 1 d . . . . .
C11 C 0.6308(3) 0.30357(19) 0.34888(9) 0.0139(6) Uani 1 1 d . . . . .
C12 C 0.4545(2) 0.36913(18) 0.33037(9) 0.0128(6) Uani 1 1 d . . . . .
C13 C 0.3683(3) 0.3437(2) 0.26586(11) 0.0201(7) Uani 1 1 d . . . . .
H13A H 0.322763 0.298099 0.254771 0.024 Uiso 1 1 calc R U . . .
H13B H 0.401378 0.372503 0.240202 0.024 Uiso 1 1 calc R U . . .
C17 C 0.2812(3) 0.5814(2) 0.21710(11) 0.0229(7) Uani 1 1 d . . . . .
H17 H 0.330658 0.618475 0.203259 0.028 Uiso 1 1 calc R U . . .
C16 C 0.3224(3) 0.52386(18) 0.24627(9) 0.0180(6) Uani 1 1 d . . . . .
H16 H 0.400413 0.521813 0.252240 0.022 Uiso 1 1 calc R U . . .
C18 C 0.1679(3) 0.58445(19) 0.20824(10) 0.0255(8) Uani 1 1 d . . . . .
H18 H 0.139430 0.623524 0.188106 0.031 Uiso 1 1 calc R U . . .
C19 C 0.0960(3) 0.5309(2) 0.22856(11) 0.0241(8) Uani 1 1 d . . . . .
H19 H 0.017972 0.533729 0.222781 0.029 Uiso 1 1 calc R U . . .
C15 C 0.2512(3) 0.46920(18) 0.26690(9) 0.0139(6) Uani 1 1 d . . . . .
C14 C 0.2975(2) 0.40090(18) 0.29429(9) 0.0134(6) Uani 1 1 d . . . . .
H14 H 0.233660 0.369886 0.307335 0.016 Uiso 1 1 calc R U . . .
C21 C 0.3523(3) 0.02886(19) 0.42635(11) 0.0218(7) Uani 1 1 d . . . . .
H21A H 0.324852 0.014362 0.396715 0.033 Uiso 1 1 calc R U . . .
H21B H 0.292960 0.019897 0.448283 0.033 Uiso 1 1 calc R U . . .
H21C H 0.417214 -0.004619 0.433777 0.033 Uiso 1 1 calc R U . . .
C22 C 0.4820(3) 0.1290(2) 0.39340(14) 0.0275(7) Uani 1 1 d . . . . .
H22A H 0.454987 0.117205 0.363355 0.041 Uiso 1 1 calc R U . . .
H22B H 0.543522 0.092332 0.400829 0.041 Uiso 1 1 calc R U . . .
H22C H 0.508750 0.184841 0.394704 0.041 Uiso 1 1 calc R U . . .
C23 C 0.4288(3) 0.1388(2) 0.47368(12) 0.0268(8) Uani 1 1 d . . . . .
H23A H 0.461680 0.192911 0.473408 0.040 Uiso 1 1 calc R U . . .
H23B H 0.485534 0.099518 0.482816 0.040 Uiso 1 1 calc R U . . .
H23C H 0.366073 0.137441 0.494662 0.040 Uiso 1 1 calc R U . . .
C24 C 0.3863(3) 0.11763(19) 0.42678(10) 0.0162(6) Uani 1 1 d . . . . .
C26 C 0.1779(3) 0.14527(17) 0.41126(10) 0.0162(6) Uani 1 1 d . . . . .
H26 H 0.164307 0.089213 0.414800 0.019 Uiso 1 1 calc R U . . .
C25 C 0.2890(2) 0.17375(18) 0.41543(9) 0.0135(6) Uani 1 1 d . . . . .
O2 O 0.45438(19) 0.31594(13) 0.29604(7) 0.0163(5) Uani 1 1 d . . . . .
C2 C 0.3031(3) 0.3366(2) 0.54718(11) 0.0218(7) Uani 1 1 d . . . . .
H2 H 0.259410 0.288729 0.547059 0.026 Uiso 1 1 calc R U . . .
N2 N 0.7032(2) 0.26219(17) 0.33812(9) 0.0194(6) Uani 1 1 d . . . . .
Cl1_1 Cl 0.5042(3) 0.73510(15) 0.56648(9) 0.0635(9) Uani 0.503(3) 1 d D U P A 1
Cl2_1 Cl 0.37981(19) 0.87130(16) 0.52990(8) 0.0538(8) Uani 0.503(3) 1 d D U P A 1
C1_1 C 0.5093(7) 0.8371(5) 0.5495(4) 0.039(2) Uani 0.503(3) 1 d D U P A 1
H1A_1 H 0.532839 0.870949 0.574963 0.046 Uiso 0.503(3) 1 calc R U P A 1
H1B_1 H 0.565966 0.843158 0.525743 0.046 Uiso 0.503(3) 1 calc R U P A 1
Cl1_2 Cl 0.4045(2) 0.79064(17) 0.57317(9) 0.0433(9) Uani 0.385(3) 1 d D U P B 2
Cl2_2 Cl 0.3931(2) 0.9539(2) 0.53633(10) 0.0598(12) Uani 0.385(3) 1 d D U P B 2
C1_2 C 0.4804(9) 0.8723(5) 0.5508(4) 0.031(3) Uani 0.385(3) 1 d D U P B 2
H1A_2 H 0.521280 0.853914 0.524034 0.038 Uiso 0.385(3) 1 calc R U P B 2
H1B_2 H 0.536299 0.890696 0.572848 0.038 Uiso 0.385(3) 1 calc R U P B 2
Cl1_3 Cl -0.02930(12) 0.75135(8) 0.22676(5) 0.0427(5) Uani 0.738(3) 1 d D U P C 1
Cl2_3 Cl 0.1312(3) 0.85450(17) 0.27179(12) 0.0711(10) Uani 0.738(3) 1 d D U P C 1
C1_3 C 0.1123(4) 0.7656(3) 0.24205(16) 0.0303(12) Uani 0.738(3) 1 d D U P C 1
H1A_3 H 0.137227 0.719398 0.260400 0.036 Uiso 0.738(3) 1 calc R U P C 1
H1B_3 H 0.159143 0.767010 0.214931 0.036 Uiso 0.738(3) 1 calc R U P C 1
Cl1_4 Cl 0.1182(9) 0.8451(5) 0.4826(2) 0.055(3) Uani 0.216(7) 1 d D U P D 1
Cl2_4 Cl 0.1257(8) 0.8697(6) 0.3906(3) 0.057(2) Uani 0.216(7) 1 d D U P D 1
C1_4 C 0.1915(12) 0.8247(10) 0.4348(3) 0.020(4) Uani 0.216(7) 1 d D U P D 1
H1A_4 H 0.268822 0.845523 0.437519 0.024 Uiso 0.216(7) 1 calc R U P D 1
H1B_4 H 0.195325 0.765702 0.430075 0.024 Uiso 0.216(7) 1 calc R U P D 1
Cl1_5 Cl 0.184(2) 0.8582(8) 0.4782(6) 0.056(5) Uani 0.089(7) 1 d D U P E 2
Cl2_5 Cl 0.171(3) 0.8536(13) 0.3817(8) 0.064(7) Uani 0.089(7) 1 d D U P E 2
C1_5 C 0.146(4) 0.8019(18) 0.4314(7) 0.038(9) Uani 0.089(7) 1 d D U P E 2
H1A_5 H 0.188352 0.750675 0.431244 0.046 Uiso 0.089(7) 1 calc R U P E 2
H1B_5 H 0.065227 0.788435 0.433296 0.046 Uiso 0.089(7) 1 calc R U P E 2
Cl1_6 Cl 0.1393(19) 0.8735(13) 0.2565(6) 0.026(4) Uani 0.073(3) 1 d D U P F 3
Cl2_6 Cl 0.1925(15) 0.8478(9) 0.3509(6) 0.046(5) Uani 0.073(3) 1 d D U P F 3
C1_6 C 0.099(3) 0.885(3) 0.3118(6) 0.033 Uiso 0.073(3) 1 d D U P F 3
H1A_6 H 0.086776 0.942725 0.317686 0.040 Uiso 0.073(3) 1 calc R U P F 3
H1B_6 H 0.026281 0.856983 0.315977 0.040 Uiso 0.073(3) 1 calc R U P F 3

loop_
_atom_site_aniso_label
_atom_site_aniso_U_11
_atom_site_aniso_U_22
_atom_site_aniso_U_33
_atom_site_aniso_U_23
_atom_site_aniso_U_13
_atom_site_aniso_U_12
Rh1 0.00731(9) 0.01025(9) 0.00867(9) 0.00037(8) 0.00086(9) -0.00029(9)
C1 0.0190(16) 0.0219(17) 0.0155(15) 0.0014(13) -0.0013(13) 0.0019(13)
N1 0.0108(12) 0.0134(12) 0.0091(11) -0.0008(9) 0.0005(10) -0.0013(10)
O1 0.0113(10) 0.0213(11) 0.0113(10) -0.0028(8) -0.0025(8) 0.0030(9)
C4 0.0241(17) 0.0299(18) 0.0134(15) -0.0022(13) 0.0012(13) 0.0135(14)
C29 0.0104(13) 0.0150(14) 0.0080(13) -0.0005(10) 0.0006(10) -0.0015(11)
C28 0.0095(13) 0.0166(14) 0.0135(14) 0.0013(12) 0.0000(12) -0.0016(11)
C27 0.0140(15) 0.0172(16) 0.0214(18) 0.0015(12) 0.0004(12) -0.0046(12)
N4 0.0072(11) 0.0174(12) 0.0185(13) 0.0026(10) -0.0020(10) -0.0019(9)
C40 0.0108(13) 0.0156(16) 0.0152(12) 0.0015(10) 0.0001(11) 0.0016(12)
C41 0.0158(16) 0.0216(16) 0.0143(13) 0.0053(11) 0.0047(12) 0.0034(12)
C42 0.0239(18) 0.0225(16) 0.0140(14) -0.0019(12) 0.0054(12) 0.0060(13)
C43 0.0238(17) 0.0157(15) 0.0157(15) -0.0023(12) 0.0020(13) 0.0011(13)
C44 0.0147(16) 0.0153(14) 0.0121(13) 0.0012(11) 0.0021(12) 0.0009(12)
C45 0.0141(15) 0.0137(14) 0.0096(13) -0.0016(11) -0.0014(11) -0.0002(12)
C46 0.0194(16) 0.0167(16) 0.0131(15) -0.0021(12) -0.0009(13) -0.0021(13)
C47 0.0154(14) 0.0130(13) 0.0145(14) -0.0005(12) -0.0011(13) -0.0017(11)
C48 0.0199(16) 0.0160(15) 0.0107(13) -0.0017(12) -0.0014(12) -0.0073(13)
C49 0.0241(17) 0.0173(16) 0.0134(15) -0.0014(12) -0.0024(13) -0.0069(13)
C50 0.040(2) 0.0152(16) 0.0134(15) 0.0010(12) -0.0051(15) -0.0097(15)
C51 0.0314(19) 0.0250(18) 0.0105(14) 0.0029(13) -0.0047(14) -0.0170(15)
C20 0.0189(15) 0.0201(18) 0.0164(14) -0.0013(12) 0.0000(12) 0.0026(13)
C52 0.0218(18) 0.0281(19) 0.0229(17) -0.0025(14) 0.0002(14) -0.0109(15)
C53 0.0209(18) 0.0181(15) 0.0241(16) 0.0011(12) -0.0004(14) -0.0040(14)
C54 0.0125(14) 0.0123(14) 0.0113(13) -0.0016(11) 0.0023(11) -0.0061(12)
C55 0.0145(15) 0.0113(14) 0.0148(14) 0.0001(11) -0.0003(12) -0.0051(12)
C56 0.0200(16) 0.0203(16) 0.0114(14) 0.0000(12) -0.0006(12) -0.0063(13)
C57 0.0197(18) 0.0324(18) 0.0162(15) -0.0027(13) 0.0046(13) -0.0011(14)
C58 0.0145(15) 0.0261(16) 0.0224(15) -0.0015(12) 0.0030(14) 0.0043(14)
C59 0.0104(14) 0.0163(15) 0.0170(15) 0.0014(12) -0.0005(12) -0.0042(12)
C60 0.0141(13) 0.0177(15) 0.0195(13) 0.0036(11) 0.0002(13) -0.0008(14)
C62 0.0198(16) 0.0178(16) 0.0141(15) 0.0013(12) -0.0027(12) 0.0007(13)
C61 0.036(2) 0.065(3) 0.0212(18) -0.0032(19) 0.0092(16) 0.014(2)
C39 0.0124(14) 0.0132(16) 0.0115(13) 0.0017(11) -0.0018(11) 0.0040(11)
C38 0.0134(13) 0.0171(14) 0.0087(12) 0.0011(10) 0.0012(12) 0.0023(12)
C37 0.0132(14) 0.0199(15) 0.0202(14) 0.0066(12) 0.0027(14) -0.0011(14)
C36 0.0210(17) 0.0206(17) 0.0295(18) 0.0109(14) 0.0016(14) 0.0040(14)
C35 0.0152(17) 0.0284(19) 0.0299(18) 0.0085(15) -0.0033(14) 0.0042(14)
C34 0.0121(14) 0.0241(15) 0.0240(15) 0.0037(15) -0.0014(12) 0.0005(15)
C33 0.0128(13) 0.0159(14) 0.0125(13) 0.0013(12) 0.0009(11) 0.0025(12)
C32 0.0098(14) 0.0143(14) 0.0123(15) 0.0002(11) 0.0001(11) -0.0002(11)
C31 0.0106(15) 0.0255(18) 0.041(2) 0.0082(15) -0.0035(14) -0.0038(13)
C30 0.0100(15) 0.0164(14) 0.0130(12) -0.0001(11) 0.0008(11) -0.0010(12)
C3 0.0164(18) 0.0367(19) 0.0160(15) 0.0095(14) 0.0044(13) 0.0090(14)
N3 0.0104(12) 0.0122(12) 0.0107(11) 0.0002(9) -0.0012(10) 0.0004(10)
N5 0.0091(10) 0.0127(11) 0.0113(11) 0.0009(11) 0.0004(10) -0.0004(9)
C5 0.0193(15) 0.0195(16) 0.0149(13) -0.0001(13) -0.0009(11) 0.0046(14)
N6 0.0094(11) 0.0128(11) 0.0114(10) 0.0016(11) 0.0019(11) -0.0015(9)
C6 0.0124(15) 0.0190(16) 0.0096(13) 0.0020(11) -0.0001(11) 0.0043(12)
N7 0.0122(12) 0.0113(12) 0.0116(12) 0.0010(10) 0.0020(10) -0.0021(10)
C7 0.0134(15) 0.0203(16) 0.0103(13) -0.0027(12) 0.0005(11) -0.0006(12)
C9 0.0087(13) 0.0117(14) 0.0103(13) 0.0035(10) -0.0002(10) -0.0012(11)
C8 0.0155(17) 0.043(2) 0.0116(14) -0.0055(14) -0.0018(12) 0.0070(15)
C10 0.0103(14) 0.0123(14) 0.0120(13) -0.0006(11) 0.0012(11) 0.0011(11)
C11 0.0148(15) 0.0180(15) 0.0089(13) -0.0004(11) -0.0038(12) -0.0025(13)
C12 0.0145(15) 0.0134(14) 0.0107(13) -0.0019(11) 0.0021(11) -0.0030(12)
C13 0.0256(17) 0.0186(16) 0.0161(15) -0.0034(13) -0.0092(13) 0.0065(14)
C17 0.037(2) 0.0139(16) 0.0179(16) 0.0020(12) 0.0002(14) -0.0018(14)
C16 0.0237(15) 0.0153(14) 0.0151(13) -0.0037(11) -0.0030(13) -0.0014(16)
C18 0.040(2) 0.0194(16) 0.0172(14) -0.0009(12) -0.0073(16) 0.0149(17)
C19 0.0207(16) 0.031(2) 0.0202(15) -0.0049(14) -0.0046(13) 0.0123(15)
C15 0.0167(15) 0.0141(17) 0.0107(13) -0.0033(11) -0.0026(11) 0.0027(12)
C14 0.0135(16) 0.0147(14) 0.0120(13) -0.0003(11) -0.0045(11) -0.0011(11)
C21 0.0218(17) 0.0172(17) 0.0264(16) -0.0005(13) -0.0016(13) 0.0031(12)
C22 0.0193(16) 0.0243(17) 0.0390(19) 0.0046(18) 0.0047(18) 0.0040(13)
C23 0.0270(19) 0.0236(18) 0.0297(19) -0.0068(15) -0.0132(15) 0.0080(15)
C24 0.0129(15) 0.0142(15) 0.0215(15) -0.0024(12) -0.0008(12) 0.0030(12)
C26 0.0194(15) 0.0116(13) 0.0178(13) -0.0003(11) -0.0009(15) -0.0029(14)
C25 0.0141(15) 0.0170(15) 0.0095(13) -0.0013(11) 0.0005(11) 0.0005(11)
O2 0.0191(12) 0.0180(11) 0.0117(10) -0.0054(8) -0.0061(9) 0.0054(9)
C2 0.0160(18) 0.0278(17) 0.0218(16) 0.0084(13) -0.0017(13) -0.0006(14)
N2 0.0129(14) 0.0257(15) 0.0197(13) -0.0067(11) -0.0021(10) 0.0046(11)
Cl1_1 0.088(2) 0.0425(14) 0.0602(16) 0.0021(11) -0.0334(14) -0.0219(13)
Cl2_1 0.0388(13) 0.0607(17) 0.0620(15) -0.0264(12) -0.0124(11) 0.0031(11)
C1_1 0.040(5) 0.047(6) 0.029(4) 0.006(5) -0.011(4) -0.025(5)
Cl1_2 0.0484(18) 0.0458(17) 0.0357(15) -0.0170(12) 0.0102(12) -0.0336(14)
Cl2_2 0.0242(14) 0.109(3) 0.0462(17) 0.0488(18) 0.0012(12) 0.0045(15)
C1_2 0.031(6) 0.042(7) 0.022(5) -0.001(5) 0.016(5) -0.013(5)
Cl1_3 0.0351(8) 0.0340(8) 0.0589(10) 0.0006(7) 0.0045(7) 0.0092(6)
Cl2_3 0.090(2) 0.0318(14) 0.092(2) -0.0170(13) -0.0238(19) 0.0104(12)
C1_3 0.034(3) 0.028(3) 0.029(3) 0.007(2) 0.011(2) 0.008(2)
Cl1_4 0.055(6) 0.058(4) 0.051(3) -0.014(3) -0.002(3) 0.027(4)
Cl2_4 0.060(5) 0.055(5) 0.058(4) 0.002(4) 0.010(4) 0.001(3)
C1_4 0.012(7) 0.020(7) 0.027(7) -0.002(6) 0.007(6) 0.007(6)
Cl1_5 0.046(13) 0.034(7) 0.087(10) 0.009(6) 0.003(9) 0.012(7)
Cl2_5 0.074(16) 0.029(9) 0.090(15) 0.008(9) -0.019(13) -0.017(10)
C1_5 0.035(18) 0.020(15) 0.061(18) -0.001(14) -0.013(15) 0.013(14)
Cl1_6 0.028(7) 0.018(9) 0.032(9) -0.006(6) 0.004(6) 0.002(6)
Cl2_6 0.056(10) 0.031(7) 0.050(9) -0.007(7) 0.004(8) 0.005(7)

loop_
_atom_type_symbol
_atom_type_description
_atom_type_scat_dispersion_real
_atom_type_scat_dispersion_imag
_atom_type_scat_source
C C 0.0033 0.0016 'International Tables Vol C Tables 4.2.6.8 and 6.1.1.4'
H H 0.0000 0.0000 'International Tables Vol C Tables 4.2.6.8 and 6.1.1.4'
N N 0.0061 0.0033 'International Tables Vol C Tables 4.2.6.8 and 6.1.1.4'
O O 0.0106 0.0060 'International Tables Vol C Tables 4.2.6.8 and 6.1.1.4'
Cl Cl 0.1484 0.1585 'International Tables Vol C Tables 4.2.6.8 and 6.1.1.4'
Rh Rh -1.1178 0.9187 'International Tables Vol C Tables 4.2.6.8 and 6.1.1.4'

loop_
_geom_angle_atom_site_label_1
_geom_angle_atom_site_label_2
_geom_angle_atom_site_label_3
_geom_angle
_geom_angle_site_symmetry_1
_geom_angle_site_symmetry_3
_geom_angle_publ_flag
C38 Rh1 C39 82.69(11) . . ?
C38 Rh1 N5 80.33(11) . . ?
C39 Rh1 N5 92.77(11) . . ?
C38 Rh1 N6 92.84(10) . . ?
C39 Rh1 N6 79.80(11) . . ?
N5 Rh1 N6 170.55(9) . . ?
C38 Rh1 N1 174.01(10) . . ?
C39 Rh1 N1 91.87(10) . . ?
N5 Rh1 N1 97.50(9) . . ?
N6 Rh1 N1 88.64(9) . . ?
C38 Rh1 N3 97.52(10) . . ?
C39 Rh1 N3 174.77(11) . . ?
N5 Rh1 N3 82.13(9) . . ?
N6 Rh1 N3 105.39(9) . . ?
N1 Rh1 N3 87.67(9) . . ?
C6 C1 C2 120.7(3) . . ?
C6 C1 H1 119.7 . . ?
C2 C1 H1 119.7 . . ?
C9 N1 C7 107.9(2) . . ?
C9 N1 Rh1 124.72(19) . . ?
C7 N1 Rh1 124.74(19) . . ?
C9 O1 C8 106.7(2) . . ?
C3 C4 C5 120.5(3) . . ?
C3 C4 H4 119.7 . . ?
C5 C4 H4 119.7 . . ?
N5 C29 C30 131.8(3) . . ?
N5 C29 C28 107.9(2) . . ?
C30 C29 C28 120.3(3) . . ?
N4 C28 C27 132.1(3) . . ?
N4 C28 C29 106.6(2) . . ?
C27 C28 C29 121.2(3) . . ?
C26 C27 C28 117.5(3) . . ?
C26 C27 H27 121.2 . . ?
C28 C27 H27 121.2 . . ?
C32 N4 C28 107.5(2) . . ?
C32 N4 C31 128.1(3) . . ?
C28 N4 C31 124.4(3) . . ?
C41 C40 C39 120.6(3) . . ?
C41 C40 H40 119.7 . . ?
C39 C40 H40 119.7 . . ?
C42 C41 C40 121.1(3) . . ?
C42 C41 H41 119.5 . . ?
C40 C41 H41 119.5 . . ?
C43 C42 C41 119.1(3) . . ?
C43 C42 H42 120.4 . . ?
C41 C42 H42 120.4 . . ?
C42 C43 C44 119.8(3) . . ?
C42 C43 H43 120.1 . . ?
C44 C43 H43 120.1 . . ?
C43 C44 C39 122.0(3) . . ?
C43 C44 C45 122.3(3) . . ?
C39 C44 C45 115.7(3) . . ?
N6 C45 C46 110.7(3) . . ?
N6 C45 C44 116.5(3) . . ?
C46 C45 C44 132.8(3) . . ?
C47 C46 C45 106.3(3) . . ?
C47 C46 H46 126.9 . . ?
C45 C46 H46 126.9 . . ?
N7 C47 C46 107.1(3) . . ?
N7 C47 C48 124.1(3) . . ?
C46 C47 C48 128.8(3) . . ?
C53 C48 C49 118.6(3) . . ?
C53 C48 C47 122.7(3) . . ?
C49 C48 C47 118.6(3) . . ?
C50 C49 C48 120.7(3) . . ?
C50 C49 H49 119.6 . . ?
C48 C49 H49 119.6 . . ?
C51 C50 C49 120.5(3) . . ?
C51 C50 H50 119.7 . . ?
C49 C50 H50 119.7 . . ?
C50 C51 C52 119.2(3) . . ?
C50 C51 H51 120.4 . . ?
C52 C51 H51 120.4 . . ?
C15 C20 C19 120.3(3) . . ?
C15 C20 H20 119.9 . . ?
C19 C20 H20 119.9 . . ?
C53 C52 C51 120.4(3) . . ?
C53 C52 H52 119.8 . . ?
C51 C52 H52 119.8 . . ?
C52 C53 C48 120.6(3) . . ?
C52 C53 H53 119.7 . . ?
C48 C53 H53 119.7 . . ?
C59 C54 C55 122.7(3) . . ?
C59 C54 N7 118.4(3) . . ?
C55 C54 N7 118.3(3) . . ?
C56 C55 C54 117.3(3) . . ?
C56 C55 C62 120.2(3) . . ?
C54 C55 C62 122.5(3) . . ?
C57 C56 C55 121.9(3) . . ?
C57 C56 H56 119.0 . . ?
C55 C56 H56 119.0 . . ?
C56 C57 C58 118.7(3) . . ?
C56 C57 C61 120.8(3) . . ?
C58 C57 C61 120.5(3) . . ?
C57 C58 C59 121.9(3) . . ?
C57 C58 H58 119.1 . . ?
C59 C58 H58 119.1 . . ?
C58 C59 C54 117.4(3) . . ?
C58 C59 C60 120.4(3) . . ?
C54 C59 C60 121.9(3) . . ?
C59 C60 H60A 109.5 . . ?
C59 C60 H60B 109.5 . . ?
H60A C60 H60B 109.5 . . ?
C59 C60 H60C 109.5 . . ?
H60A C60 H60C 109.5 . . ?
H60B C60 H60C 109.5 . . ?
C55 C62 H62A 109.5 . . ?
C55 C62 H62B 109.5 . . ?
H62A C62 H62B 109.5 . . ?
C55 C62 H62C 109.5 . . ?
H62A C62 H62C 109.5 . . ?
H62B C62 H62C 109.5 . . ?
C57 C61 H61A 109.5 . . ?
C57 C61 H61B 109.5 . . ?
H61A C61 H61B 109.5 . . ?
C57 C61 H61C 109.5 . . ?
H61A C61 H61C 109.5 . . ?
H61B C61 H61C 109.5 . . ?
C40 C39 C44 117.3(3) . . ?
C40 C39 Rh1 127.7(2) . . ?
C44 C39 Rh1 115.0(2) . . ?
C37 C38 C33 116.8(3) . . ?
C37 C38 Rh1 127.9(2) . . ?
C33 C38 Rh1 115.1(2) . . ?
C36 C37 C38 121.1(3) . . ?
C36 C37 H37 119.5 . . ?
C38 C37 H37 119.5 . . ?
C35 C36 C37 121.3(3) . . ?
C35 C36 H36 119.4 . . ?
C37 C36 H36 119.4 . . ?
C36 C35 C34 119.4(3) . . ?
C36 C35 H35 120.3 . . ?
C34 C35 H35 120.3 . . ?
C35 C34 C33 119.4(3) . . ?
C35 C34 H34 120.3 . . ?
C33 C34 H34 120.3 . . ?
C34 C33 C38 121.8(3) . . ?
C34 C33 C32 125.8(3) . . ?
C38 C33 C32 112.3(2) . . ?
N5 C32 N4 110.9(2) . . ?
N5 C32 C33 117.0(3) . . ?
N4 C32 C33 131.8(3) . . ?
N4 C31 H31A 109.5 . . ?
N4 C31 H31B 109.5 . . ?
H31A C31 H31B 109.5 . . ?
N4 C31 H31C 109.5 . . ?
H31A C31 H31C 109.5 . . ?
H31B C31 H31C 109.5 . . ?
C25 C30 C29 119.6(3) . . ?
C25 C30 H30 120.2 . . ?
C29 C30 H30 120.2 . . ?
C2 C3 C4 119.2(3) . . ?
C2 C3 H3 120.4 . . ?
C4 C3 H3 120.4 . . ?
C12 N3 C14 106.1(2) . . ?
C12 N3 Rh1 122.40(19) . . ?
C14 N3 Rh1 122.99(18) . . ?
C32 N5 C29 107.0(2) . . ?
C32 N5 Rh1 114.83(19) . . ?
C29 N5 Rh1 138.01(19) . . ?
C6 C5 C4 120.2(3) . . ?
C6 C5 H5 119.9 . . ?
C4 C5 H5 119.9 . . ?
C45 N6 N7 105.4(2) . . ?
C45 N6 Rh1 112.97(19) . . ?
N7 N6 Rh1 141.50(19) . . ?
C1 C6 C5 119.0(3) . . ?
C1 C6 C7 121.9(3) . . ?
C5 C6 C7 118.9(3) . . ?
C47 N7 N6 110.5(2) . . ?
C47 N7 C54 124.0(2) . . ?
N6 N7 C54 125.5(2) . . ?
N1 C7 C6 116.4(2) . . ?
N1 C7 C8 103.2(2) . . ?
C6 C7 C8 110.9(3) . . ?
N1 C7 H7 108.7 . . ?
C6 C7 H7 108.7 . . ?
C8 C7 H7 108.7 . . ?
N1 C9 O1 116.7(2) . . ?
N1 C9 C10 128.7(3) . . ?
O1 C9 C10 114.6(2) . . ?
O1 C8 C7 105.3(2) . . ?
O1 C8 H8A 110.7 . . ?
C7 C8 H8A 110.7 . . ?
O1 C8 H8B 110.7 . . ?
C7 C8 H8B 110.7 . . ?
H8A C8 H8B 108.8 . . ?
C9 C10 C11 118.8(3) . . ?
C9 C10 C12 123.4(3) . . ?
C11 C10 C12 117.7(3) . . ?
N2 C11 C10 179.7(4) . . ?
N3 C12 O2 117.1(3) . . ?
N3 C12 C10 129.5(3) . . ?
O2 C12 C10 113.4(3) . . ?
O2 C13 C14 103.9(2) . . ?
O2 C13 H13A 111.0 . . ?
C14 C13 H13A 111.0 . . ?
O2 C13 H13B 111.0 . . ?
C14 C13 H13B 111.0 . . ?
H13A C13 H13B 109.0 . . ?
C18 C17 C16 119.8(3) . . ?
C18 C17 H17 120.1 . . ?
C16 C17 H17 120.1 . . ?
C17 C16 C15 120.9(3) . . ?
C17 C16 H16 119.5 . . ?
C15 C16 H16 119.5 . . ?
C19 C18 C17 120.1(3) . . ?
C19 C18 H18 120.0 . . ?
C17 C18 H18 120.0 . . ?
C18 C19 C20 120.1(3) . . ?
C18 C19 H19 119.9 . . ?
C20 C19 H19 119.9 . . ?
C20 C15 C16 118.8(3) . . ?
C20 C15 C14 120.0(3) . . ?
C16 C15 C14 120.7(3) . . ?
N3 C14 C15 116.5(2) . . ?
N3 C14 C13 102.4(2) . . ?
C15 C14 C13 111.3(2) . . ?
N3 C14 H14 108.8 . . ?
C15 C14 H14 108.8 . . ?
C13 C14 H14 108.8 . . ?
C24 C21 H21A 109.5 . . ?
C24 C21 H21B 109.5 . . ?
H21A C21 H21B 109.5 . . ?
C24 C21 H21C 109.5 . . ?
H21A C21 H21C 109.5 . . ?
H21B C21 H21C 109.5 . . ?
C24 C22 H22A 109.5 . . ?
C24 C22 H22B 109.5 . . ?
H22A C22 H22B 109.5 . . ?
C24 C22 H22C 109.5 . . ?
H22A C22 H22C 109.5 . . ?
H22B C22 H22C 109.5 . . ?
C24 C23 H23A 109.5 . . ?
C24 C23 H23B 109.5 . . ?
H23A C23 H23B 109.5 . . ?
C24 C23 H23C 109.5 . . ?
H23A C23 H23C 109.5 . . ?
H23B C23 H23C 109.5 . . ?
C21 C24 C25 112.5(3) . . ?
C21 C24 C22 108.2(3) . . ?
C25 C24 C22 110.3(3) . . ?
C21 C24 C23 108.4(3) . . ?
C25 C24 C23 108.4(2) . . ?
C22 C24 C23 109.0(3) . . ?
C27 C26 C25 122.9(3) . . ?
C27 C26 H26 118.5 . . ?
C25 C26 H26 118.5 . . ?
C30 C25 C26 118.4(3) . . ?
C30 C25 C24 119.5(3) . . ?
C26 C25 C24 122.1(3) . . ?
C12 O2 C13 105.7(2) . . ?
C3 C2 C1 120.3(3) . . ?
C3 C2 H2 119.8 . . ?
C1 C2 H2 119.8 . . ?
C1_1 Cl1_1 Cl1_4 109.4(4) . 4_566 ?
Cl2_1 C1_1 Cl1_1 112.1(5) . . ?
Cl2_1 C1_1 H1A_1 109.2 . . ?
Cl1_1 C1_1 H1A_1 109.2 . . ?
Cl2_1 C1_1 H1B_1 109.2 . . ?
Cl1_1 C1_1 H1B_1 109.2 . . ?
H1A_1 C1_1 H1B_1 107.9 . . ?
Cl1_2 C1_2 Cl2_2 112.3(6) . . ?
Cl1_2 C1_2 H1A_2 109.1 . . ?
Cl2_2 C1_2 H1A_2 109.1 . . ?
Cl1_2 C1_2 H1B_2 109.1 . . ?
Cl2_2 C1_2 H1B_2 109.1 . . ?
H1A_2 C1_2 H1B_2 107.9 . . ?
Cl2_3 C1_3 Cl1_3 111.8(3) . . ?
Cl2_3 C1_3 H1A_3 109.3 . . ?
Cl1_3 C1_3 H1A_3 109.3 . . ?
Cl2_3 C1_3 H1B_3 109.3 . . ?
Cl1_3 C1_3 H1B_3 109.3 . . ?
H1A_3 C1_3 H1B_3 107.9 . . ?
C1_4 Cl1_4 Cl1_1 70.5(7) . 4_466 ?
Cl2_4 C1_4 Cl1_4 109.2(7) . . ?
Cl2_4 C1_4 H1A_4 109.8 . . ?
Cl1_4 C1_4 H1A_4 109.8 . . ?
Cl2_4 C1_4 H1B_4 109.8 . . ?
Cl1_4 C1_4 H1B_4 109.8 . . ?
H1A_4 C1_4 H1B_4 108.3 . . ?
Cl2_5 C1_5 Cl1_5 112.4(15) . . ?
Cl2_5 C1_5 H1A_5 109.1 . . ?
Cl1_5 C1_5 H1A_5 109.1 . . ?
Cl2_5 C1_5 H1B_5 109.1 . . ?
Cl1_5 C1_5 H1B_5 109.1 . . ?
H1A_5 C1_5 H1B_5 107.9 . . ?
Cl2_6 C1_6 Cl1_6 115.6(15) . . ?
Cl2_6 C1_6 H1A_6 108.4 . . ?
Cl1_6 C1_6 H1A_6 108.4 . . ?
Cl2_6 C1_6 H1B_6 108.4 . . ?
Cl1_6 C1_6 H1B_6 108.4 . . ?
H1A_6 C1_6 H1B_6 107.4 . . ?

loop_
_geom_bond_atom_site_label_1
_geom_bond_atom_site_label_2
_geom_bond_distance
_geom_bond_site_symmetry_2
_geom_bond_publ_flag
Rh1 C38 2.006(3) . ?
Rh1 C39 2.015(3) . ?
Rh1 N5 2.023(2) . ?
Rh1 N6 2.122(2) . ?
Rh1 N1 2.183(3) . ?
Rh1 N3 2.204(2) . ?
C1 C6 1.389(4) . ?
C1 C2 1.390(4) . ?
C1 H1 0.9500 . ?
N1 C9 1.295(4) . ?
N1 C7 1.484(4) . ?
O1 C9 1.365(3) . ?
O1 C8 1.442(4) . ?
C4 C3 1.389(5) . ?
C4 C5 1.393(4) . ?
C4 H4 0.9500 . ?
C29 N5 1.389(4) . ?
C29 C30 1.394(4) . ?
C29 C28 1.402(4) . ?
C28 N4 1.383(4) . ?
C28 C27 1.391(4) . ?
C27 C26 1.375(5) . ?
C27 H27 0.9500 . ?
N4 C32 1.359(4) . ?
N4 C31 1.459(4) . ?
C40 C41 1.393(4) . ?
C40 C39 1.397(4) . ?
C40 H40 0.9500 . ?
C41 C42 1.392(4) . ?
C41 H41 0.9500 . ?
C42 C43 1.376(5) . ?
C42 H42 0.9500 . ?
C43 C44 1.398(4) . ?
C43 H43 0.9500 . ?
C44 C39 1.399(4) . ?
C44 C45 1.447(4) . ?
C45 N6 1.346(4) . ?
C45 C46 1.396(4) . ?
C46 C47 1.375(4) . ?
C46 H46 0.9500 . ?
C47 N7 1.369(4) . ?
C47 C48 1.468(4) . ?
C48 C53 1.391(5) . ?
C48 C49 1.392(4) . ?
C49 C50 1.381(5) . ?
C49 H49 0.9500 . ?
C50 C51 1.378(5) . ?
C50 H50 0.9500 . ?
C51 C52 1.391(5) . ?
C51 H51 0.9500 . ?
C20 C15 1.386(4) . ?
C20 C19 1.395(4) . ?
C20 H20 0.9500 . ?
C52 C53 1.381(5) . ?
C52 H52 0.9500 . ?
C53 H53 0.9500 . ?
C54 C59 1.394(4) . ?
C54 C55 1.402(4) . ?
C54 N7 1.443(4) . ?
C55 C56 1.391(4) . ?
C55 C62 1.502(4) . ?
C56 C57 1.389(5) . ?
C56 H56 0.9500 . ?
C57 C58 1.391(5) . ?
C57 C61 1.510(5) . ?
C58 C59 1.393(4) . ?
C58 H58 0.9500 . ?
C59 C60 1.500(4) . ?
C60 H60A 0.9800 . ?
C60 H60B 0.9800 . ?
C60 H60C 0.9800 . ?
C62 H62A 0.9800 . ?
C62 H62B 0.9800 . ?
C62 H62C 0.9800 . ?
C61 H61A 0.9800 . ?
C61 H61B 0.9800 . ?
C61 H61C 0.9800 . ?
C38 C37 1.395(4) . ?
C38 C33 1.414(4) . ?
C37 C36 1.390(5) . ?
C37 H37 0.9500 . ?
C36 C35 1.381(5) . ?
C36 H36 0.9500 . ?
C35 C34 1.385(5) . ?
C35 H35 0.9500 . ?
C34 C33 1.402(4) . ?
C34 H34 0.9500 . ?
C33 C32 1.451(4) . ?
C32 N5 1.340(4) . ?
C31 H31A 0.9800 . ?
C31 H31B 0.9800 . ?
C31 H31C 0.9800 . ?
C30 C25 1.390(4) . ?
C30 H30 0.9500 . ?
C3 C2 1.384(5) . ?
C3 H3 0.9500 . ?
N3 C12 1.296(4) . ?
N3 C14 1.492(4) . ?
C5 C6 1.389(4) . ?
C5 H5 0.9500 . ?
N6 N7 1.380(3) . ?
C6 C7 1.518(4) . ?
C7 C8 1.543(4) . ?
C7 H7 1.0000 . ?
C9 C10 1.415(4) . ?
C8 H8A 0.9900 . ?
C8 H8B 0.9900 . ?
C10 C11 1.416(4) . ?
C10 C12 1.431(4) . ?
C11 N2 1.151(4) . ?
C12 O2 1.358(3) . ?
C13 O2 1.448(4) . ?
C13 C14 1.532(4) . ?
C13 H13A 0.9900 . ?
C13 H13B 0.9900 . ?
C17 C18 1.381(5) . ?
C17 C16 1.387(4) . ?
C17 H17 0.9500 . ?
C16 C15 1.390(4) . ?
C16 H16 0.9500 . ?
C18 C19 1.378(5) . ?
C18 H18 0.9500 . ?
C19 H19 0.9500 . ?
C15 C14 1.506(4) . ?
C14 H14 1.0000 . ?
C21 C24 1.528(4) . ?
C21 H21A 0.9800 . ?
C21 H21B 0.9800 . ?
C21 H21C 0.9800 . ?
C22 C24 1.534(5) . ?
C22 H22A 0.9800 . ?
C22 H22B 0.9800 . ?
C22 H22C 0.9800 . ?
C23 C24 1.540(4) . ?
C23 H23A 0.9800 . ?
C23 H23B 0.9800 . ?
C23 H23C 0.9800 . ?
C24 C25 1.528(4) . ?
C26 C25 1.415(4) . ?
C26 H26 0.9500 . ?
C2 H2 0.9500 . ?
Cl1_1 C1_1 1.769(8) . ?
Cl1_1 Cl1_4 2.410(10) 4_566 ?
Cl2_1 C1_1 1.751(8) . ?
C1_1 H1A_1 0.9900 . ?
C1_1 H1B_1 0.9900 . ?
Cl1_2 C1_2 1.763(9) . ?
Cl2_2 C1_2 1.764(9) . ?
C1_2 H1A_2 0.9900 . ?
C1_2 H1B_2 0.9900 . ?
Cl1_3 C1_3 1.769(5) . ?
Cl2_3 C1_3 1.740(5) . ?
C1_3 H1A_3 0.9900 . ?
C1_3 H1B_3 0.9900 . ?
Cl1_4 C1_4 1.717(10) . ?
Cl2_4 C1_4 1.715(10) . ?
C1_4 H1A_4 0.9900 . ?
C1_4 H1B_4 0.9900 . ?
Cl1_5 C1_5 1.750(12) . ?
Cl2_5 C1_5 1.750(12) . ?
C1_5 H1A_5 0.9900 . ?
C1_5 H1B_5 0.9900 . ?
Cl1_6 C1_6 1.741(12) . ?
Cl2_6 C1_6 1.735(12) . ?
C1_6 H1A_6 0.9900 . ?
C1_6 H1B_6 0.9900 . ?

loop_
_geom_torsion_atom_site_label_1
_geom_torsion_atom_site_label_2
_geom_torsion_atom_site_label_3
_geom_torsion_atom_site_label_4
_geom_torsion
_geom_torsion_site_symmetry_1
_geom_torsion_site_symmetry_2
_geom_torsion_site_symmetry_3
_geom_torsion_site_symmetry_4
_geom_torsion_publ_flag
N5 C29 C28 N4 1.2(3) . . . . ?
C30 C29 C28 N4 -176.1(2) . . . . ?
N5 C29 C28 C27 179.1(3) . . . . ?
C30 C29 C28 C27 1.8(4) . . . . ?
N4 C28 C27 C26 176.6(3) . . . . ?
C29 C28 C27 C26 -0.7(4) . . . . ?
C27 C28 N4 C32 -176.8(3) . . . . ?
C29 C28 N4 C32 0.7(3) . . . . ?
C27 C28 N4 C31 3.8(5) . . . . ?
C29 C28 N4 C31 -178.6(3) . . . . ?
C39 C40 C41 C42 1.1(4) . . . . ?
C40 C41 C42 C43 0.7(5) . . . . ?
C41 C42 C43 C44 -1.5(5) . . . . ?
C42 C43 C44 C39 0.5(5) . . . . ?
C42 C43 C44 C45 -178.0(3) . . . . ?
C43 C44 C45 N6 176.4(3) . . . . ?
C39 C44 C45 N6 -2.2(4) . . . . ?
C43 C44 C45 C46 -3.9(5) . . . . ?
C39 C44 C45 C46 177.5(3) . . . . ?
N6 C45 C46 C47 -0.3(4) . . . . ?
C44 C45 C46 C47 -180.0(3) . . . . ?
C45 C46 C47 N7 0.2(3) . . . . ?
C45 C46 C47 C48 -179.8(3) . . . . ?
N7 C47 C48 C53 -51.2(4) . . . . ?
C46 C47 C48 C53 128.9(4) . . . . ?
N7 C47 C48 C49 132.2(3) . . . . ?
C46 C47 C48 C49 -47.7(5) . . . . ?
C53 C48 C49 C50 0.7(5) . . . . ?
C47 C48 C49 C50 177.5(3) . . . . ?
C48 C49 C50 C51 -0.3(5) . . . . ?
C49 C50 C51 C52 -0.6(5) . . . . ?
C50 C51 C52 C53 1.0(5) . . . . ?
C51 C52 C53 C48 -0.5(5) . . . . ?
C49 C48 C53 C52 -0.3(5) . . . . ?
C47 C48 C53 C52 -176.9(3) . . . . ?
C59 C54 C55 C56 1.7(4) . . . . ?
N7 C54 C55 C56 172.4(3) . . . . ?
C59 C54 C55 C62 -177.3(3) . . . . ?
N7 C54 C55 C62 -6.5(4) . . . . ?
C54 C55 C56 C57 1.0(4) . . . . ?
C62 C55 C56 C57 179.9(3) . . . . ?
C55 C56 C57 C58 -1.1(5) . . . . ?
C55 C56 C57 C61 179.4(3) . . . . ?
C56 C57 C58 C59 -1.5(5) . . . . ?
C61 C57 C58 C59 178.1(3) . . . . ?
C57 C58 C59 C54 3.9(5) . . . . ?
C57 C58 C59 C60 -169.1(3) . . . . ?
C55 C54 C59 C58 -4.0(4) . . . . ?
N7 C54 C59 C58 -174.8(3) . . . . ?
C55 C54 C59 C60 168.9(3) . . . . ?
N7 C54 C59 C60 -1.9(4) . . . . ?
C41 C40 C39 C44 -2.1(4) . . . . ?
C41 C40 C39 Rh1 177.8(2) . . . . ?
C43 C44 C39 C40 1.3(4) . . . . ?
C45 C44 C39 C40 179.9(3) . . . . ?
C43 C44 C39 Rh1 -178.6(2) . . . . ?
C45 C44 C39 Rh1 0.0(3) . . . . ?
C33 C38 C37 C36 -2.9(4) . . . . ?
Rh1 C38 C37 C36 -177.9(2) . . . . ?
C38 C37 C36 C35 0.4(5) . . . . ?
C37 C36 C35 C34 2.0(5) . . . . ?
C36 C35 C34 C33 -1.9(5) . . . . ?
C35 C34 C33 C38 -0.7(5) . . . . ?
C35 C34 C33 C32 -177.1(3) . . . . ?
C37 C38 C33 C34 3.0(4) . . . . ?
Rh1 C38 C33 C34 178.7(2) . . . . ?
C37 C38 C33 C32 179.9(2) . . . . ?
Rh1 C38 C33 C32 -4.4(3) . . . . ?
C28 N4 C32 N5 -2.5(3) . . . . ?
C31 N4 C32 N5 176.7(3) . . . . ?
C28 N4 C32 C33 170.4(3) . . . . ?
C31 N4 C32 C33 -10.4(5) . . . . ?
C34 C33 C32 N5 175.9(3) . . . . ?
C38 C33 C32 N5 -0.9(4) . . . . ?
C34 C33 C32 N4 3.3(5) . . . . ?
C38 C33 C32 N4 -173.4(3) . . . . ?
N5 C29 C30 C25 -178.4(3) . . . . ?
C28 C29 C30 C25 -1.8(4) . . . . ?
C5 C4 C3 C2 -0.1(5) . . . . ?
N4 C32 N5 C29 3.3(3) . . . . ?
C33 C32 N5 C29 -170.8(2) . . . . ?
N4 C32 N5 Rh1 179.79(18) . . . . ?
C33 C32 N5 Rh1 5.7(3) . . . . ?
C30 C29 N5 C32 174.2(3) . . . . ?
C28 C29 N5 C32 -2.7(3) . . . . ?
C30 C29 N5 Rh1 -1.1(5) . . . . ?
C28 C29 N5 Rh1 -178.0(2) . . . . ?
C3 C4 C5 C6 -0.2(5) . . . . ?
C46 C45 N6 N7 0.2(3) . . . . ?
C44 C45 N6 N7 180.0(2) . . . . ?
C46 C45 N6 Rh1 -176.7(2) . . . . ?
C44 C45 N6 Rh1 3.1(3) . . . . ?
C2 C1 C6 C5 0.3(5) . . . . ?
C2 C1 C6 C7 176.2(3) . . . . ?
C4 C5 C6 C1 0.1(4) . . . . ?
C4 C5 C6 C7 -176.0(3) . . . . ?
C46 C47 N7 N6 -0.1(3) . . . . ?
C48 C47 N7 N6 179.9(3) . . . . ?
C46 C47 N7 C54 -179.2(3) . . . . ?
C48 C47 N7 C54 0.8(5) . . . . ?
C45 N6 N7 C47 -0.1(3) . . . . ?
Rh1 N6 N7 C47 175.3(2) . . . . ?
C45 N6 N7 C54 179.0(3) . . . . ?
Rh1 N6 N7 C54 -5.6(5) . . . . ?
C59 C54 N7 C47 99.8(3) . . . . ?
C55 C54 N7 C47 -71.4(4) . . . . ?
C59 C54 N7 N6 -79.2(4) . . . . ?
C55 C54 N7 N6 109.6(3) . . . . ?
C9 N1 C7 C6 -127.6(3) . . . . ?
Rh1 N1 C7 C6 70.3(3) . . . . ?
C9 N1 C7 C8 -6.0(3) . . . . ?
Rh1 N1 C7 C8 -168.1(2) . . . . ?
C1 C6 C7 N1 36.0(4) . . . . ?
C5 C6 C7 N1 -148.1(3) . . . . ?
C1 C6 C7 C8 -81.4(4) . . . . ?
C5 C6 C7 C8 94.5(3) . . . . ?
C7 N1 C9 O1 4.4(3) . . . . ?
Rh1 N1 C9 O1 166.53(18) . . . . ?
C7 N1 C9 C10 -176.7(3) . . . . ?
Rh1 N1 C9 C10 -14.6(4) . . . . ?
C8 O1 C9 N1 -0.6(3) . . . . ?
C8 O1 C9 C10 -179.6(3) . . . . ?
C9 O1 C8 C7 -3.4(3) . . . . ?
N1 C7 C8 O1 5.6(3) . . . . ?
C6 C7 C8 O1 130.8(3) . . . . ?
N1 C9 C10 C11 -172.8(3) . . . . ?
O1 C9 C10 C11 6.1(4) . . . . ?
N1 C9 C10 C12 3.9(5) . . . . ?
O1 C9 C10 C12 -177.2(3) . . . . ?
C14 N3 C12 O2 8.3(3) . . . . ?
Rh1 N3 C12 O2 157.0(2) . . . . ?
C14 N3 C12 C10 -170.0(3) . . . . ?
Rh1 N3 C12 C10 -21.3(4) . . . . ?
C9 C10 C12 N3 17.1(5) . . . . ?
C11 C10 C12 N3 -166.1(3) . . . . ?
C9 C10 C12 O2 -161.1(3) . . . . ?
C11 C10 C12 O2 15.6(4) . . . . ?
C18 C17 C16 C15 -0.2(5) . . . . ?
C16 C17 C18 C19 0.4(5) . . . . ?
C17 C18 C19 C20 -1.0(5) . . . . ?
C15 C20 C19 C18 1.3(5) . . . . ?
C19 C20 C15 C16 -1.0(5) . . . . ?
C19 C20 C15 C14 -173.4(3) . . . . ?
C17 C16 C15 C20 0.4(4) . . . . ?
C17 C16 C15 C14 172.8(3) . . . . ?
C12 N3 C14 C15 -140.0(3) . . . . ?
Rh1 N3 C14 C15 71.6(3) . . . . ?
C12 N3 C14 C13 -18.3(3) . . . . ?
Rh1 N3 C14 C13 -166.79(19) . . . . ?
C20 C15 C14 N3 -133.5(3) . . . . ?
C16 C15 C14 N3 54.3(4) . . . . ?
C20 C15 C14 C13 109.7(3) . . . . ?
C16 C15 C14 C13 -62.6(4) . . . . ?
O2 C13 C14 N3 21.6(3) . . . . ?
O2 C13 C14 C15 146.8(2) . . . . ?
C28 C27 C26 C25 -0.2(5) . . . . ?
C29 C30 C25 C26 0.9(4) . . . . ?
C29 C30 C25 C24 -177.2(3) . . . . ?
C27 C26 C25 C30 0.2(4) . . . . ?
C27 C26 C25 C24 178.1(3) . . . . ?
C21 C24 C25 C30 -174.0(3) . . . . ?
C22 C24 C25 C30 -53.2(4) . . . . ?
C23 C24 C25 C30 66.1(4) . . . . ?
C21 C24 C25 C26 8.1(4) . . . . ?
C22 C24 C25 C26 128.9(3) . . . . ?
C23 C24 C25 C26 -111.8(3) . . . . ?
N3 C12 O2 C13 6.5(3) . . . . ?
C10 C12 O2 C13 -175.0(3) . . . . ?
C14 C13 O2 C12 -17.6(3) . . . . ?
C4 C3 C2 C1 0.5(5) . . . . ?
C6 C1 C2 C3 -0.6(5) . . . . ?
Cl1_4 Cl1_1 C1_1 Cl2_1 113.4(6) 4_566 . . . ?
Cl1_1 Cl1_4 C1_4 Cl2_4 64.4(9) 4_466 . . . ?
